data_7702188
loop_
_publ_author_name
'Osawa, Masahisa'
'Aino, Masa-Aki'
'Nagakura, Takaki'
'Hoshino, Mikio'
'Tanaka, Yuya'
'Akita, Munetaka'

_publ_section_title
;
 Near-unity thermally activated delayed fluorescence efficiency in three-
 and four-coordinate Au(i) complexes with diphosphine ligands.
;
_journal_issue 25
_journal_name_full 'Dalton transactions (Cambridge, England : 2003)'
_journal_page_first 8229
_journal_page_last 8239
_journal_paper_doi 10.1039/c8dt01097h
_journal_volume 47
_journal_year 2018
_chemical_absolute_configuration unk
_chemical_formula_moiety 'C42 H48 Au Cl P2'
_chemical_formula_sum 'C42 H48 Au Cl P2'
_chemical_formula_weight 847.16
_space_group_crystal_system orthorhombic
_space_group_IT_number 33
_space_group_name_Hall 'P -2ac -2n'
_space_group_name_H-M_alt 'P n 21 a'
_symmetry_Int_Tables_number 33
_atom_sites_solution_hydrogens geom
_audit_creation_method SHELXL-2013
_audit_update_record
;
2018-03-15 deposited with the CCDC.
2018-05-02 downloaded from the CCDC.
;
_cell_angle_alpha 90
_cell_angle_beta 90
_cell_angle_gamma 90
_cell_formula_units_Z 4
_cell_length_a 20.5328(16)
_cell_length_b 19.5790(15)
_cell_length_c 9.3602(7)
_cell_measurement_reflns_used 9934
_cell_measurement_temperature 90(2)
_cell_measurement_theta_max 28.99
_cell_measurement_theta_min 2.39
_cell_volume 3762.9(5)
_computing_structure_refinement 'SHELXL-2013 (Sheldrick, 2013)'
_diffrn_ambient_temperature 90(2)
_diffrn_measured_fraction_theta_full 0.974
_diffrn_measured_fraction_theta_max 0.998
_diffrn_measurement_device_type 'Bruker APEX-II CCD'
_diffrn_measurement_method '\f and \w scans'
_diffrn_radiation_type MoK\a
_diffrn_radiation_wavelength 0.71073
_diffrn_reflns_av_R_equivalents 0.0159
_diffrn_reflns_av_unetI/netI 0.0349
_diffrn_reflns_Laue_measured_fraction_full 0.974
_diffrn_reflns_Laue_measured_fraction_max 0.998
_diffrn_reflns_limit_h_max 24
_diffrn_reflns_limit_h_min -19
_diffrn_reflns_limit_k_max 23
_diffrn_reflns_limit_k_min -19
_diffrn_reflns_limit_l_max 11
_diffrn_reflns_limit_l_min -11
_diffrn_reflns_number 16584
_diffrn_reflns_point_group_measured_fraction_full 0.861
_diffrn_reflns_point_group_measured_fraction_max 0.883
_diffrn_reflns_theta_full 25.242
_diffrn_reflns_theta_max 25.020
_diffrn_reflns_theta_min 1.984
_exptl_absorpt_coefficient_mu 4.094
_exptl_absorpt_correction_T_max 0.7458
_exptl_absorpt_correction_T_min 0.5617
_exptl_absorpt_correction_type none
_exptl_crystal_density_diffrn 1.495
_exptl_crystal_description platelet
_exptl_crystal_F_000 1704
_exptl_crystal_size_max 0.233
_exptl_crystal_size_mid 0.222
_exptl_crystal_size_min 0.219
_refine_diff_density_max 0.812
_refine_diff_density_min -0.488
_refine_diff_density_rms 0.046
_refine_ls_abs_structure_details
;
 Flack x determined using 2268 quotients [(I+)-(I-)]/[(I+)+(I-)]
 (Parsons and Flack (2004), Acta Cryst. A60, s61).
;
_refine_ls_abs_structure_Flack 0.004(2)
_refine_ls_extinction_method none
_refine_ls_goodness_of_fit_ref 0.931
_refine_ls_hydrogen_treatment constr
_refine_ls_matrix_type full
_refine_ls_number_parameters 423
_refine_ls_number_reflns 6640
_refine_ls_number_restraints 1
_refine_ls_restrained_S_all 0.931
_refine_ls_R_factor_all 0.0124
_refine_ls_R_factor_gt 0.0119
_refine_ls_shift/su_max 0.002
_refine_ls_shift/su_mean 0.000
_refine_ls_structure_factor_coef Fsqd
_refine_ls_weighting_details
;
 w=1/[\s^2^(Fo^2^)]
 where P=(Fo^2^+2Fc^2^)/3
;
_refine_ls_weighting_scheme calc
_refine_ls_wR_factor_gt 0.0293
_refine_ls_wR_factor_ref 0.0294
_reflns_Friedel_coverage 0.714
_reflns_Friedel_fraction_full 0.742
_reflns_Friedel_fraction_max 0.761
_reflns_number_gt 5691
_reflns_number_total 6640
_reflns_threshold_expression 'I > 2\s(I)'
_cod_data_source_file c8dt01097h2.cif
_cod_data_source_block Complex3
_cod_original_sg_symbol_Hall ' P 2ac -2n'
_cod_database_code 7702188
_shelxl_version_number 2013-2
_shelx_space_group_comment
;
The symmetry employed for this shelxl refinement is uniquely defined
by the following loop, which should always be used as a source of
symmetry information in preference to the above space-group names.
They are only intended as comments.
;

loop_
_space_group_symop_id
_space_group_symop_operation_xyz
1 x,y,z
2 -x,y+1/2,-z
3 -x+1/2,y+1/2,z+1/2
4 x+1/2,y,-z+1/2

loop_
_atom_site_label
_atom_site_type_symbol
_atom_site_fract_x
_atom_site_fract_y
_atom_site_fract_z
_atom_site_U_iso_or_equiv
_atom_site_adp_type
_atom_site_occupancy
_atom_site_site_symmetry_order
_atom_site_calc_flag
_atom_site_refinement_flags_posn
_atom_site_refinement_flags_adp
Au1 Au 0.22003(2) 0.65715(2) 0.68862(2) 0.01411(4) Uani 1 1 d . .
P1 P 0.21344(4) 0.76489(4) 0.47890(8) 0.01217(16) Uani 1 1 d . .
P2 P 0.24000(4) 0.59799(4) 0.48833(8) 0.01154(15) Uani 1 1 d . .
Cl1 Cl 0.19873(4) 0.70028(4) 0.91339(8) 0.02566(17) Uani 1 1 d . .
C14 C 0.27586(12) 0.6525(2) 0.3505(3) 0.0142(7) Uani 1 1 d . .
C12 C 0.12548(18) 0.75016(14) 0.2489(4) 0.0154(7) Uani 1 1 d . .
H12 H 0.1620 0.7417 0.1928 0.018 Uiso 1 1 calc R U
C21 C 0.39971(17) 0.48149(15) 0.5817(4) 0.0207(8) Uani 1 1 d . .
H21 H 0.4408 0.4875 0.6214 0.025 Uiso 1 1 calc R U
C29 C 0.08870(19) 0.56873(17) 0.2122(4) 0.0213(9) Uani 1 1 d . .
H29 H 0.0787 0.5824 0.1196 0.026 Uiso 1 1 calc R U
C30 C 0.14846(16) 0.58541(14) 0.2714(4) 0.0189(7) Uani 1 1 d . .
H30 H 0.1783 0.6104 0.2181 0.023 Uiso 1 1 calc R U
C13 C 0.26476(15) 0.72272(14) 0.3450(3) 0.0125(6) Uani 1 1 d . .
C20 C 0.35959(14) 0.53811(14) 0.5634(3) 0.0160(6) Uani 1 1 d . .
C15 C 0.31692(16) 0.62149(15) 0.2477(3) 0.0193(7) Uani 1 1 d . .
H15 H 0.3237 0.5745 0.2503 0.023 Uiso 1 1 calc R U
C7 C 0.13372(14) 0.76611(13) 0.3929(3) 0.0121(6) Uani 1 1 d . .
C8 C 0.07820(16) 0.78091(14) 0.4767(3) 0.0162(6) Uani 1 1 d . .
C22 C 0.38027(17) 0.41650(14) 0.5425(4) 0.0243(7) Uani 1 1 d . .
H22 H 0.4081 0.3796 0.5565 0.029 Uiso 1 1 calc R U
C25 C 0.16444(14) 0.56505(13) 0.4103(3) 0.0127(6) Uani 1 1 d . .
C19 C 0.29765(15) 0.52703(14) 0.5050(3) 0.0128(6) Uani 1 1 d . .
C34 C 0.08336(16) 0.80105(15) 0.6336(3) 0.0212(7) Uani 1 1 d . .
H34 H 0.1295 0.8003 0.6605 0.025 Uiso 1 1 calc R U
C40 C 0.13248(15) 0.50151(13) 0.6425(3) 0.0183(7) Uani 1 1 d . .
H40 H 0.1771 0.5145 0.6679 0.022 Uiso 1 1 calc R U
C24 C 0.27848(14) 0.46156(16) 0.4638(4) 0.0176(7) Uani 1 1 d . .
H24 H 0.2376 0.4549 0.4233 0.021 Uiso 1 1 calc R U
C38 C 0.39450(16) 0.61714(14) 0.7647(3) 0.0217(7) Uani 1 1 d . .
H38A H 0.3532 0.6123 0.8116 0.033 Uiso 1 1 calc R U
H38B H 0.4120 0.6616 0.7842 0.033 Uiso 1 1 calc R U
H38C H 0.4240 0.5829 0.7995 0.033 Uiso 1 1 calc R U
C18 C 0.29580(15) 0.76071(15) 0.2367(4) 0.0181(6) Uani 1 1 d . .
H18 H 0.2888 0.8076 0.2314 0.022 Uiso 1 1 calc R U
C41 C 0.08653(17) 0.53564(15) 0.7493(4) 0.0260(7) Uani 1 1 d . .
H41A H 0.0422 0.5266 0.7224 0.039 Uiso 1 1 calc R U
H41B H 0.0940 0.5840 0.7494 0.039 Uiso 1 1 calc R U
H41C H 0.0945 0.5177 0.8431 0.039 Uiso 1 1 calc R U
C37 C 0.38552(14) 0.60851(14) 0.6038(3) 0.0173(6) Uani 1 1 d . .
H37 H 0.3529 0.6420 0.5734 0.021 Uiso 1 1 calc R U
C42 C 0.12731(18) 0.42375(14) 0.6540(4) 0.0262(8) Uani 1 1 d . .
H42A H 0.1398 0.4096 0.7482 0.039 Uiso 1 1 calc R U
H42B H 0.1556 0.4029 0.5850 0.039 Uiso 1 1 calc R U
H42C H 0.0832 0.4099 0.6358 0.039 Uiso 1 1 calc R U
C9 C 0.01736(15) 0.77769(15) 0.4114(4) 0.0244(7) Uani 1 1 d . .
H9 H -0.0195 0.7875 0.4654 0.029 Uiso 1 1 calc R U
C36 C 0.04725(19) 0.7502(2) 0.7282(4) 0.0330(8) Uani 1 1 d . .
H36A H 0.0017 0.7510 0.7054 0.050 Uiso 1 1 calc R U
H36B H 0.0532 0.7623 0.8267 0.050 Uiso 1 1 calc R U
H36C H 0.0641 0.7051 0.7120 0.050 Uiso 1 1 calc R U
C10 C 0.00979(18) 0.76038(16) 0.2692(4) 0.0243(7) Uani 1 1 d . .
H10 H -0.0315 0.7580 0.2288 0.029 Uiso 1 1 calc R U
C16 C 0.34719(13) 0.6604(2) 0.1434(3) 0.0220(5) Uani 1 1 d . .
H16 H 0.3746 0.6397 0.0772 0.026 Uiso 1 1 calc R U
C2 C 0.29470(15) 0.87599(15) 0.5440(3) 0.0163(6) Uani 1 1 d . .
C1 C 0.23899(16) 0.85486(13) 0.4690(3) 0.0138(6) Uani 1 1 d . .
C28 C 0.04395(18) 0.53168(16) 0.2911(4) 0.0279(8) Uani 1 1 d . .
H28 H 0.0035 0.5208 0.2524 0.034 Uiso 1 1 calc R U
C17 C 0.33646(15) 0.72972(14) 0.1382(3) 0.0206(7) Uani 1 1 d . .
H17 H 0.3566 0.7559 0.0681 0.025 Uiso 1 1 calc R U
C39 C 0.44883(15) 0.62491(15) 0.5228(3) 0.0238(7) Uani 1 1 d . .
H39A H 0.4821 0.5930 0.5502 0.036 Uiso 1 1 calc R U
H39B H 0.4627 0.6704 0.5459 0.036 Uiso 1 1 calc R U
H39C H 0.4413 0.6215 0.4219 0.036 Uiso 1 1 calc R U
C23 C 0.31971(16) 0.40638(14) 0.4826(3) 0.0220(7) Uani 1 1 d . .
H23 H 0.3067 0.3628 0.4550 0.026 Uiso 1 1 calc R U
C27 C 0.05982(16) 0.51092(14) 0.4277(4) 0.0239(7) Uani 1 1 d . .
H27 H 0.0296 0.4856 0.4794 0.029 Uiso 1 1 calc R U
C11 C 0.06445(19) 0.74659(17) 0.1875(3) 0.0208(9) Uani 1 1 d . .
H11 H 0.0601 0.7350 0.0917 0.025 Uiso 1 1 calc R U
C26 C 0.11955(16) 0.52661(13) 0.4909(3) 0.0182(7) Uani 1 1 d . .
C35 C 0.05756(19) 0.87364(17) 0.6573(4) 0.0343(9) Uani 1 1 d . .
H35A H 0.0803 0.9048 0.5957 0.051 Uiso 1 1 calc R U
H35B H 0.0644 0.8866 0.7551 0.051 Uiso 1 1 calc R U
H35C H 0.0118 0.8750 0.6361 0.051 Uiso 1 1 calc R U
C31 C 0.34121(15) 0.82579(14) 0.6142(3) 0.0204(7) Uani 1 1 d . .
H31 H 0.3246 0.7797 0.5958 0.025 Uiso 1 1 calc R U
C6 C 0.20052(16) 0.90347(14) 0.4001(3) 0.0198(7) Uani 1 1 d . .
H6 H 0.1637 0.8897 0.3500 0.024 Uiso 1 1 calc R U
C5 C 0.21675(16) 0.97212(16) 0.4056(4) 0.0256(8) Uani 1 1 d . .
H5 H 0.1913 1.0040 0.3574 0.031 Uiso 1 1 calc R U
C3 C 0.30895(16) 0.94511(15) 0.5494(4) 0.0230(7) Uani 1 1 d . .
H3 H 0.3455 0.9596 0.5998 0.028 Uiso 1 1 calc R U
C4 C 0.27010(17) 0.99328(15) 0.4817(4) 0.0254(8) Uani 1 1 d . .
H4 H 0.2802 1.0395 0.4879 0.030 Uiso 1 1 calc R U
C33 C 0.4087(2) 0.8306(2) 0.5469(4) 0.0388(11) Uani 1 1 d . .
H33A H 0.4049 0.8268 0.4450 0.058 Uiso 1 1 calc R U
H33B H 0.4355 0.7942 0.5824 0.058 Uiso 1 1 calc R U
H33C H 0.4280 0.8737 0.5709 0.058 Uiso 1 1 calc R U
C32 C 0.34543(18) 0.83482(18) 0.7756(4) 0.0297(8) Uani 1 1 d . .
H32A H 0.3605 0.8801 0.7970 0.045 Uiso 1 1 calc R U
H32B H 0.3753 0.8020 0.8143 0.045 Uiso 1 1 calc R U
H32C H 0.3031 0.8281 0.8170 0.045 Uiso 1 1 calc R U

loop_
_atom_site_aniso_label
_atom_site_aniso_U_11
_atom_site_aniso_U_22
_atom_site_aniso_U_33
_atom_site_aniso_U_23
_atom_site_aniso_U_13
_atom_site_aniso_U_12
Au1 0.01155(6) 0.01717(6) 0.01360(6) -0.00415(6) 0.00162(4) 0.00027(7)
P1 0.0124(4) 0.0122(4) 0.0119(4) 0.0010(3) 0.0000(3) 0.0017(3)
P2 0.0106(4) 0.0121(3) 0.0119(4) -0.0011(3) -0.0001(3) 0.0012(3)
Cl1 0.0299(5) 0.0333(4) 0.0138(4) -0.0073(3) 0.0014(4) 0.0048(3)
C14 0.0091(14) 0.024(2) 0.0095(13) -0.0072(19) -0.0009(10) 0.0031(14)
C12 0.0156(19) 0.0138(14) 0.0168(19) 0.0002(13) 0.0025(15) 0.0011(13)
C21 0.016(2) 0.0262(17) 0.020(2) 0.0021(13) 0.0013(14) 0.0019(14)
C29 0.023(2) 0.0190(16) 0.022(2) -0.0030(13) -0.0092(16) 0.0044(15)
C30 0.0182(19) 0.0110(14) 0.0276(19) -0.0039(13) -0.0020(15) 0.0017(12)
C13 0.0082(15) 0.0206(16) 0.0088(15) -0.0003(12) -0.0008(12) -0.0012(12)
C20 0.0156(17) 0.0208(14) 0.0116(16) -0.0003(11) 0.0029(13) 0.0037(11)
C15 0.0187(19) 0.0226(15) 0.0167(18) -0.0019(13) -0.0005(14) 0.0064(13)
C7 0.0085(16) 0.0106(13) 0.0172(17) 0.0026(11) -0.0014(13) 0.0010(11)
C8 0.0143(18) 0.0180(15) 0.0164(17) 0.0031(12) 0.0024(13) -0.0005(13)
C22 0.026(2) 0.0219(14) 0.0251(19) 0.0014(12) 0.0049(15) 0.0129(13)
C25 0.0091(17) 0.0113(13) 0.0177(17) -0.0032(11) -0.0036(14) 0.0001(11)
C19 0.0149(16) 0.0142(13) 0.0094(16) 0.0011(11) 0.0027(12) 0.0027(11)
C34 0.0135(18) 0.0316(16) 0.0186(19) -0.0002(14) 0.0034(14) 0.0060(13)
C40 0.0133(18) 0.0178(14) 0.0236(18) 0.0030(12) 0.0030(14) -0.0013(12)
C24 0.014(2) 0.0160(15) 0.023(2) -0.0024(13) 0.0021(13) 0.0016(11)
C38 0.0192(19) 0.0281(17) 0.0177(18) -0.0027(12) -0.0002(14) -0.0097(13)
C18 0.0168(17) 0.0195(15) 0.0181(18) 0.0027(13) -0.0019(14) -0.0048(13)
C41 0.022(2) 0.0261(15) 0.030(2) -0.0002(15) 0.0084(16) 0.0004(13)
C37 0.0113(16) 0.0241(14) 0.0164(17) 0.0007(12) 0.0002(12) -0.0005(12)
C42 0.031(2) 0.0188(16) 0.028(2) 0.0019(13) 0.0011(16) -0.0012(13)
C9 0.0133(18) 0.0305(16) 0.029(2) 0.0032(14) 0.0019(14) 0.0027(14)
C36 0.025(2) 0.051(2) 0.022(2) 0.0124(16) 0.0033(16) 0.0091(17)
C10 0.0149(18) 0.0289(17) 0.029(2) 0.0061(14) -0.0064(15) -0.0027(14)
C16 0.0159(14) 0.0365(13) 0.0137(13) -0.003(2) 0.0037(11) 0.004(2)
C2 0.0135(16) 0.0190(15) 0.0165(18) -0.0047(13) 0.0010(13) 0.0013(12)
C1 0.0160(17) 0.0114(13) 0.0139(16) -0.0014(11) 0.0012(13) 0.0003(12)
C28 0.017(2) 0.0220(17) 0.045(2) -0.0043(14) -0.0121(16) 0.0009(14)
C17 0.0152(18) 0.0345(16) 0.0120(16) 0.0061(12) 0.0038(14) -0.0039(13)
C39 0.019(2) 0.0296(15) 0.0224(19) 0.0008(13) 0.0028(14) -0.0032(13)
C23 0.023(2) 0.0161(14) 0.0268(19) -0.0013(13) 0.0021(15) 0.0006(13)
C27 0.0179(19) 0.0180(15) 0.036(2) 0.0017(14) -0.0032(15) -0.0026(13)
C11 0.023(2) 0.0192(17) 0.020(2) 0.0000(12) -0.0089(14) -0.0029(15)
C26 0.0148(18) 0.0131(14) 0.0268(19) -0.0041(12) 0.0032(14) 0.0037(12)
C35 0.036(2) 0.0381(18) 0.029(2) -0.0060(15) 0.0025(17) 0.0097(17)
C31 0.0176(18) 0.0212(14) 0.0225(18) -0.0061(13) -0.0093(14) 0.0035(12)
C6 0.0196(18) 0.0172(15) 0.0227(19) 0.0012(12) -0.0050(14) 0.0002(12)
C5 0.029(2) 0.0188(16) 0.029(2) 0.0052(14) -0.0046(15) 0.0069(12)
C3 0.0154(18) 0.0263(16) 0.027(2) -0.0045(13) -0.0040(14) -0.0018(13)
C4 0.030(2) 0.0125(14) 0.033(2) -0.0023(13) 0.0007(16) -0.0034(12)
C33 0.025(2) 0.065(3) 0.027(2) 0.0041(18) 0.0017(17) 0.0228(19)
C32 0.025(2) 0.0387(19) 0.025(2) 0.0040(15) 0.0011(16) 0.0088(15)

loop_
_atom_type_symbol
_atom_type_description
_atom_type_scat_dispersion_real
_atom_type_scat_dispersion_imag
_atom_type_scat_source
C C 0.0033 0.0016 'International Tables Vol C Tables 4.2.6.8 and 6.1.1.4'
H H 0.0000 0.0000 'International Tables Vol C Tables 4.2.6.8 and 6.1.1.4'
Au Au -2.0133 8.8022 'International Tables Vol C Tables 4.2.6.8 and 6.1.1.4'
Cl Cl 0.1484 0.1585 'International Tables Vol C Tables 4.2.6.8 and 6.1.1.4'
P P 0.1023 0.0942 'International Tables Vol C Tables 4.2.6.8 and 6.1.1.4'

loop_
_geom_angle_atom_site_label_1
_geom_angle_atom_site_label_2
_geom_angle_atom_site_label_3
_geom_angle
P2 Au1 P1 79.47(2)
P2 Au1 Cl1 170.32(3)
Cl1 Au1 P1 110.11(3)
C13 P1 Au1 96.26(9)
C13 P1 C1 103.45(14)
C7 P1 Au1 110.60(9)
C7 P1 C13 102.70(14)
C7 P1 C1 102.77(13)
C1 P1 Au1 136.13(10)
C14 P2 Au1 111.24(14)
C14 P2 C25 105.37(14)
C14 P2 C19 104.02(15)
C25 P2 Au1 111.12(10)
C19 P2 Au1 116.04(10)
C19 P2 C25 108.30(13)
C13 C14 P2 122.4(2)
C13 C14 C15 119.6(3)
C15 C14 P2 118.0(3)
C11 C12 C7 121.6(3)
C22 C21 C20 122.0(3)
C28 C29 C30 119.9(3)
C29 C30 C25 120.8(3)
C14 C13 P1 120.8(2)
C14 C13 C18 118.2(3)
C18 C13 P1 120.9(2)
C21 C20 C19 117.5(3)
C21 C20 C37 118.9(3)
C19 C20 C37 123.6(2)
C16 C15 C14 120.7(3)
C12 C7 P1 122.2(2)
C12 C7 C8 119.0(3)
C8 C7 P1 118.8(2)
C7 C8 C34 122.1(3)
C9 C8 C7 118.1(3)
C9 C8 C34 119.8(3)
C23 C22 C21 120.0(3)
C30 C25 P2 118.0(2)
C30 C25 C26 119.8(3)
C26 C25 P2 121.9(2)
C20 C19 P2 120.2(2)
C24 C19 P2 119.4(2)
C24 C19 C20 120.4(3)
C8 C34 C36 110.9(3)
C8 C34 C35 110.8(3)
C36 C34 C35 110.7(3)
C41 C40 C42 110.3(3)
C26 C40 C41 111.1(3)
C26 C40 C42 111.9(2)
C23 C24 C19 120.6(3)
C17 C18 C13 121.4(3)
C20 C37 C38 112.7(2)
C20 C37 C39 111.2(2)
C38 C37 C39 111.1(2)
C10 C9 C8 122.3(3)
C9 C10 C11 119.2(3)
C17 C16 C15 119.7(3)
C1 C2 C31 122.5(3)
C3 C2 C1 118.6(3)
C3 C2 C31 118.9(3)
C2 C1 P1 119.3(2)
C6 C1 P1 121.0(2)
C6 C1 C2 119.4(3)
C27 C28 C29 119.4(3)
C16 C17 C18 120.3(3)
C22 C23 C24 119.4(3)
C28 C27 C26 122.4(3)
C12 C11 C10 119.8(3)
C25 C26 C40 123.8(3)
C27 C26 C25 117.7(3)
C27 C26 C40 118.5(3)
C2 C31 C33 110.6(3)
C2 C31 C32 112.9(2)
C32 C31 C33 110.6(3)
C5 C6 C1 120.6(3)
C4 C5 C6 120.3(3)
C2 C3 C4 121.7(3)
C5 C4 C3 119.4(3)

loop_
_geom_bond_atom_site_label_1
_geom_bond_atom_site_label_2
_geom_bond_distance
Au1 P1 2.8847(8)
Au1 P2 2.2415(7)
Au1 Cl1 2.3088(8)
P1 C13 1.834(3)
P1 C7 1.824(3)
P1 C1 1.840(3)
P2 C14 1.829(3)
P2 C25 1.832(3)
P2 C19 1.832(3)
C14 C13 1.395(5)
C14 C15 1.416(5)
C12 C7 1.394(5)
C12 C11 1.380(5)
C21 C20 1.392(4)
C21 C22 1.383(4)
C29 C30 1.385(5)
C29 C28 1.384(5)
C30 C25 1.399(5)
C13 C18 1.409(4)
C20 C19 1.401(4)
C20 C37 1.525(4)
C15 C16 1.385(5)
C7 C8 1.414(4)
C8 C34 1.524(4)
C8 C9 1.392(5)
C22 C23 1.378(5)
C25 C26 1.409(4)
C19 C24 1.395(4)
C34 C36 1.525(5)
C34 C35 1.533(4)
C40 C41 1.528(4)
C40 C42 1.530(4)
C40 C26 1.525(5)
C24 C23 1.384(4)
C38 C37 1.527(5)
C18 C17 1.384(5)
C37 C39 1.538(4)
C9 C10 1.383(5)
C10 C11 1.384(5)
C16 C17 1.377(5)
C2 C1 1.404(4)
C2 C31 1.520(4)
C2 C3 1.385(4)
C1 C6 1.395(4)
C28 C27 1.381(5)
C27 C26 1.396(4)
C31 C33 1.524(5)
C31 C32 1.523(5)
C6 C5 1.386(4)
C5 C4 1.371(5)
C3 C4 1.388(5)
